data_1510961
loop_
_publ_author_name
'Brigatti, M.F.'
'Capedri, S.'
'Bigi, S.'

_publ_section_title
;
 Crystal chemistry of Fe- and Cr-rich warwickite
;
_journal_name_full 'American Mineralogist'
_journal_page_first 1380
_journal_page_last 1388
_journal_volume 76
_journal_year 1991
_chemical_formula_sum 'B3.96 Cr0.16 Fe2.6 Mg4.64 O16 Si0.04 Ti0.6'
_chemical_name_systematic 'Mg4.64 Fe2.6 Cr0.16 Ti0.6 O4 (B0.99 Si0.01 O3)4'
_space_group_IT_number 62
_symmetry_space_group_name_Hall '-P 2ac 2n'
_symmetry_space_group_name_H-M 'P n m a'
_cell_angle_alpha 90
_cell_angle_beta 90
_cell_angle_gamma 90
_cell_formula_units_Z 1
_cell_length_a 9.246
_cell_length_b 3.0993
_cell_length_c 9.378
_cell_volume 268.737
_citation_journal_id_ASTM AMMIAY
_cod_data_source_file boron_495.cif
_cod_data_source_block B3.96Cr0.16Fe2.6Mg4.64O16Si0.04Ti0.6
_cod_original_cell_volume 268.7372
_cod_database_code 1510961

loop_
_symmetry_equiv_pos_as_xyz
x,y,z
-x+1/2,-y,z+1/2
x+1/2,-y+1/2,-z+1/2
-x,y+1/2,-z
-x,-y,-z
x-1/2,y,-z-1/2
-x-1/2,y-1/2,z-1/2
x,-y-1/2,z

loop_
_atom_site_label
_atom_site_type_symbol
_atom_site_fract_x
_atom_site_fract_y
_atom_site_fract_z
_atom_site_occupancy
_atom_site_U_iso_or_equiv
O3 O-2 0.2371 0.25 0.005 1 0.0
Mg2 Mg+2 0.10218 0.25 0.19058 0.8 0.0
Mg1 Mg+2 0.11495 0.25 0.56951 0.36 0.0
O2 O-2 0.2467 0.25 0.7481 1 0.0
O4 O-2 0.0101 0.25 0.3834 1 0.0
B1 B+3 0.1673 0.25 0.8755 0.99 0.0
Ti1 Ti+4 0.11495 0.25 0.56951 0.15 0.0
Cr1 Cr+3 0.11495 0.25 0.56951 0.04 0.0
Fe2 Fe+3 0.10218 0.25 0.19058 0.2 0.0
Fe1 Fe+3 0.11495 0.25 0.56951 0.45 0.0
O1 O-2 0.0209 0.25 0.8676 1 0.0
Si1 Si+4 0.1673 0.25 0.8755 0.01 0.0
